data_7023511
loop_
_publ_author_name
'Tohnai, Norimitsu'
'Sugino, Misa'
'Araki, Yusuke'
'Hatanaka, Keisuke'
'Hisaki, Ichiro'
'Miyata, Mikiji'

_publ_section_title
;
 A facile and versatile approach to efficient enhancement of solid-state
 luminescence by organic-inorganic hybrid salts.
;
_journal_issue 45
_journal_name_full 'Dalton transactions (Cambridge, England : 2003)'
_journal_page_first 15922
_journal_page_last 15926
_journal_paper_doi 10.1039/c3dt51422f
_journal_volume 42
_journal_year 2013
_chemical_formula_moiety 'C26 H20 N2'
_chemical_formula_sum 'C26 H20 N2'
_chemical_formula_weight 360.46
_space_group_IT_number 2
_symmetry_cell_setting triclinic
_symmetry_Int_Tables_number 2
_symmetry_space_group_name_Hall '-P 1'
_symmetry_space_group_name_H-M 'P -1'
_atom_sites_solution_hydrogens geom
_atom_sites_solution_primary direct
_atom_sites_solution_secondary difmap
_cell_angle_alpha 85.8443(14)
_cell_angle_beta 61.4620(12)
_cell_angle_gamma 87.2191(14)
_cell_formula_units_Z 2
_cell_length_a 9.9279(3)
_cell_length_b 9.9281(3)
_cell_length_c 10.6034(3)
_cell_measurement_reflns_used 5896
_cell_measurement_temperature 213
_cell_measurement_theta_max 68.19
_cell_measurement_theta_min 4.46
_cell_volume 915.61(5)
_computing_cell_refinement 'RAPID AUTO'
_computing_data_collection 'RAPID AUTO (Rigaku, ????)'
_computing_data_reduction 'RAPID AUTO'
_computing_molecular_graphics 'CrystalStructure 4.0'
_computing_publication_material 'CrystalStructure 4.0 (Rigaku, 2010)'
_computing_structure_refinement 'SHELXL97 (Sheldrick, 2008)'
_computing_structure_solution 'SIR2004 (Burla, et al., 2005)'
_diffrn_ambient_temperature 213
_diffrn_detector_area_resol_mean 10.000
_diffrn_measured_fraction_theta_full 0.974
_diffrn_measured_fraction_theta_max 0.974
_diffrn_measurement_device_type 'Rigaku R-AXIS RAPID'
_diffrn_measurement_method \w
_diffrn_radiation_type 'Cu K\a'
_diffrn_radiation_wavelength 1.54187
_diffrn_reflns_av_R_equivalents 0.0777
_diffrn_reflns_limit_h_max 11
_diffrn_reflns_limit_h_min -11
_diffrn_reflns_limit_k_max 11
_diffrn_reflns_limit_k_min -11
_diffrn_reflns_limit_l_max 12
_diffrn_reflns_limit_l_min -12
_diffrn_reflns_number 9853
_diffrn_reflns_theta_full 68.20
_diffrn_reflns_theta_max 68.20
_diffrn_standards_number 0
_exptl_absorpt_coefficient_mu 0.589
_exptl_absorpt_correction_type none
_exptl_crystal_colour red
_exptl_crystal_density_diffrn 1.307
_exptl_crystal_density_method 'not measured'
_exptl_crystal_description platelet
_exptl_crystal_F_000 380.00
_exptl_crystal_size_max 0.250
_exptl_crystal_size_mid 0.200
_exptl_crystal_size_min 0.100
_refine_diff_density_max 0.240
_refine_diff_density_min -0.360
_refine_ls_extinction_method none
_refine_ls_goodness_of_fit_ref 1.091
_refine_ls_hydrogen_treatment constr
_refine_ls_number_parameters 253
_refine_ls_number_reflns 3262
_refine_ls_number_restraints 0
_refine_ls_R_factor_gt 0.0698
_refine_ls_shift/su_max 0.000
_refine_ls_structure_factor_coef Fsqd
_refine_ls_weighting_details 'w = 1/[\s^2^(Fo^2^)+(0.0888P)^2^+0.4190P] where P=(Fo^2^+2Fc^2^)/3'
_refine_ls_weighting_scheme calc
_refine_ls_wR_factor_ref 0.2400
_reflns_number_gt 1717
_reflns_number_total 3262
_reflns_threshold_expression F^2^>2.0\s(F^2^)
_cod_data_source_file c3dt51422f.txt
_cod_data_source_block 15BAPA
_cod_original_cell_volume 915.62(4)
_cod_database_code 7023511

loop_
_symmetry_equiv_pos_site_id
_symmetry_equiv_pos_as_xyz
1 +X,+Y,+Z
2 -X,-Y,-Z

loop_
_atom_site_label
_atom_site_type_symbol
_atom_site_fract_x
_atom_site_fract_y
_atom_site_fract_z
_atom_site_U_iso_or_equiv
_atom_site_adp_type
_atom_site_occupancy
_atom_site_symmetry_multiplicity
_atom_site_calc_flag
_atom_site_refinement_flags
N1 N 0.1556(4) 0.2749(4) -0.0325(4) 0.0662(10) Uani 1.0 2 d .
N2 N 0.8060(4) 0.2179(4) 1.0368(4) 0.0625(10) Uani 1.0 2 d .
C1 C 0.2680(4) 0.1232(4) 0.4382(4) 0.0438(9) Uani 1.0 2 d .
C2 C 0.1850(4) 0.0152(4) 0.5293(4) 0.0492(10) Uani 1.0 2 d .
C3 C 0.2000(5) -0.0298(4) 0.6515(4) 0.0494(10) Uani 1.0 2 d .
C4 C 0.2984(4) 0.0312(4) 0.6836(4) 0.0488(10) Uani 1.0 2 d .
C5 C 0.7126(4) 0.3596(4) 0.5537(4) 0.0446(9) Uani 1.0 2 d .
C6 C 0.8116(5) 0.4492(4) 0.4491(4) 0.0492(10) Uani 1.0 2 d .
C7 C 0.7972(5) 0.4926(4) 0.3267(4) 0.0527(10) Uani 1.0 2 d .
C8 C 0.6822(4) 0.4465(4) 0.3078(4) 0.0482(9) Uani 1.0 2 d .
C9 C 0.4700(4) 0.2917(4) 0.3806(4) 0.0439(9) Uani 1.0 2 d .
C10 C 0.4973(4) 0.2000(4) 0.6226(4) 0.0474(9) Uani 1.0 2 d .
C11 C 0.3740(4) 0.1885(4) 0.4700(4) 0.0419(9) Uani 1.0 2 d .
C12 C 0.3893(4) 0.1414(4) 0.5936(4) 0.0424(9) Uani 1.0 2 d .
C13 C 0.5794(4) 0.3489(4) 0.4074(4) 0.0443(9) Uani 1.0 2 d .
C14 C 0.5946(4) 0.3030(4) 0.5310(4) 0.0423(9) Uani 1.0 2 d .
C15 C 0.1905(5) 0.2397(4) 0.0792(4) 0.0511(10) Uani 1.0 2 d .
C16 C 0.1868(5) 0.3357(4) 0.1696(4) 0.0505(10) Uani 1.0 2 d .
C17 C 0.2129(4) 0.2991(4) 0.2840(4) 0.0490(10) Uani 1.0 2 d .
C18 C 0.2458(4) 0.1660(4) 0.3125(4) 0.0457(9) Uani 1.0 2 d .
C19 C 0.2514(5) 0.0706(4) 0.2198(4) 0.0525(10) Uani 1.0 2 d .
C20 C 0.2246(5) 0.1074(4) 0.1046(4) 0.0568(11) Uani 1.0 2 d .
C21 C 0.7806(5) 0.2561(4) 0.9212(4) 0.0501(10) Uani 1.0 2 d .
C22 C 0.6369(5) 0.2938(4) 0.9384(4) 0.0533(10) Uani 1.0 2 d .
C23 C 0.6146(5) 0.3263(4) 0.8207(4) 0.0521(10) Uani 1.0 2 d .
C24 C 0.7330(4) 0.3216(4) 0.6805(4) 0.0438(9) Uani 1.0 2 d .
C25 C 0.8777(5) 0.2829(4) 0.6644(4) 0.0492(10) Uani 1.0 2 d .
C26 C 0.9012(5) 0.2508(4) 0.7808(4) 0.0492(10) Uani 1.0 2 d .
H2 H 0.1167 -0.0293 0.5089 0.0591 Uiso 1.0 2 calc R
H3 H 0.1414 -0.1026 0.7111 0.0592 Uiso 1.0 2 calc R
H4A H 0.7300 0.2170 1.1240 0.0750 Uiso 1.0 2 calc R
H4B H 0.8978 0.1948 1.0220 0.0750 Uiso 1.0 2 calc R
H4 H 0.3069 0.0008 0.7657 0.0586 Uiso 1.0 2 calc R
H5 H 0.5046 0.1696 0.7052 0.0568 Uiso 1.0 2 calc R
H6 H 0.8923 0.4828 0.4597 0.0590 Uiso 1.0 2 calc R
H7 H 0.8677 0.5540 0.2577 0.0633 Uiso 1.0 2 calc R
H8 H 0.6704 0.4794 0.2281 0.0578 Uiso 1.0 2 calc R
H9 H 0.4608 0.3241 0.2995 0.0526 Uiso 1.0 2 calc R
H25 H 0.9612 0.2787 0.5714 0.0590 Uiso 1.0 2 calc R
H17 H 0.2085 0.3658 0.3445 0.0588 Uiso 1.0 2 calc R
H19 H 0.2738 -0.0202 0.2355 0.0630 Uiso 1.0 2 calc R
H16 H 0.1663 0.4267 0.1527 0.0605 Uiso 1.0 2 calc R
H22 H 0.5534 0.2973 1.0315 0.0640 Uiso 1.0 2 calc R
H23 H 0.5158 0.3524 0.8360 0.0625 Uiso 1.0 2 calc R
H20 H 0.2296 0.0413 0.0432 0.0682 Uiso 1.0 2 calc R
H26 H 0.9999 0.2250 0.7658 0.0590 Uiso 1.0 2 calc R
H29A H 0.1553 0.2130 -0.0864 0.0795 Uiso 1.0 2 calc R
H29B H 0.1343 0.3585 -0.0478 0.0795 Uiso 1.0 2 calc R

loop_
_atom_site_aniso_label
_atom_site_aniso_U_11
_atom_site_aniso_U_22
_atom_site_aniso_U_33
_atom_site_aniso_U_12
_atom_site_aniso_U_13
_atom_site_aniso_U_23
N1 0.082(3) 0.073(3) 0.064(3) -0.0060(19) -0.052(2) 0.0066(18)
N2 0.071(3) 0.075(3) 0.049(2) 0.0004(19) -0.0357(19) 0.0039(17)
C1 0.048(2) 0.043(2) 0.042(2) -0.0002(16) -0.0231(17) -0.0007(16)
C2 0.052(3) 0.051(3) 0.051(3) -0.0060(18) -0.0296(19) -0.0014(17)
C3 0.057(3) 0.045(2) 0.048(3) -0.0073(17) -0.0267(19) 0.0056(17)
C4 0.052(3) 0.051(3) 0.046(2) -0.0060(17) -0.0261(19) 0.0057(17)
C5 0.051(3) 0.044(2) 0.043(2) -0.0025(16) -0.0259(18) -0.0004(16)
C6 0.056(3) 0.048(2) 0.051(3) -0.0112(18) -0.031(2) 0.0025(17)
C7 0.060(3) 0.057(3) 0.044(2) -0.0121(19) -0.026(2) 0.0046(18)
C8 0.054(3) 0.048(2) 0.045(2) -0.0071(17) -0.0246(19) 0.0035(17)
C9 0.053(3) 0.0388(19) 0.044(2) -0.0046(16) -0.0269(18) 0.0042(15)
C10 0.056(3) 0.050(3) 0.040(2) -0.0013(17) -0.0262(18) -0.0013(17)
C11 0.047(2) 0.0419(19) 0.043(2) -0.0005(16) -0.0263(17) -0.0035(15)
C12 0.051(2) 0.0376(18) 0.040(2) -0.0061(15) -0.0233(17) 0.0028(15)
C13 0.053(3) 0.0395(19) 0.044(2) -0.0040(16) -0.0264(18) 0.0023(15)
C14 0.047(2) 0.041(2) 0.041(2) -0.0016(16) -0.0225(17) -0.0030(15)
C15 0.052(3) 0.059(3) 0.046(3) -0.0065(18) -0.0270(19) 0.0082(18)
C16 0.060(3) 0.045(2) 0.052(3) 0.0002(18) -0.032(2) 0.0006(17)
C17 0.055(3) 0.044(2) 0.054(3) -0.0019(17) -0.0310(19) -0.0005(17)
C18 0.049(3) 0.048(2) 0.042(2) -0.0052(17) -0.0233(18) -0.0017(16)
C19 0.061(3) 0.049(3) 0.056(3) -0.0062(18) -0.035(2) -0.0003(18)
C20 0.072(3) 0.056(3) 0.054(3) -0.007(2) -0.038(3) -0.0061(19)
C21 0.061(3) 0.051(3) 0.048(3) -0.0045(18) -0.033(2) -0.0003(17)
C22 0.058(3) 0.061(3) 0.043(2) -0.0032(19) -0.0260(19) -0.0015(18)
C23 0.050(3) 0.056(3) 0.055(3) 0.0003(18) -0.029(2) -0.0063(18)
C24 0.052(3) 0.0390(19) 0.043(2) -0.0032(16) -0.0245(18) -0.0011(15)
C25 0.054(3) 0.048(2) 0.049(3) 0.0018(17) -0.0272(19) -0.0031(17)
C26 0.052(3) 0.049(3) 0.053(3) -0.0069(17) -0.031(2) 0.0001(18)

loop_
_atom_type_symbol
_atom_type_description
_atom_type_scat_dispersion_real
_atom_type_scat_dispersion_imag
_atom_type_scat_source
C C 0.018 0.009
;
International Tables for Crystallography
(1992, Vol. C, Tables 4.2.6.8 and 6.1.1.4)
;
H H 0.000 0.000
;
International Tables for Crystallography
(1992, Vol. C, Table 6.1.1.4)
;
N N 0.031 0.018
;
International Tables for Crystallography
(1992, Vol. C, Tables 4.2.6.8 and 6.1.1.4)
;

loop_
_geom_angle_atom_site_label_1
_geom_angle_atom_site_label_2
_geom_angle_atom_site_label_3
_geom_angle
_geom_angle_publ_flag
C2 C1 C11 118.1(4) yes
C2 C1 C18 119.4(4) yes
C11 C1 C18 122.6(3) yes
C1 C2 C3 122.1(5) yes
C2 C3 C4 120.6(4) yes
C3 C4 C12 120.4(4) yes
C6 C5 C14 117.7(4) yes
C6 C5 C24 119.5(4) yes
C14 C5 C24 122.8(3) yes
C5 C6 C7 122.7(5) yes
C6 C7 C8 120.4(4) yes
C7 C8 C13 120.4(4) yes
C11 C9 C13 122.4(4) yes
C12 C10 C14 121.6(4) yes
C1 C11 C9 122.7(4) yes
C1 C11 C12 119.4(3) yes
C9 C11 C12 117.8(4) yes
C4 C12 C10 120.5(4) yes
C4 C12 C11 119.4(4) yes
C10 C12 C11 120.1(3) yes
C8 C13 C9 120.4(4) yes
C8 C13 C14 119.5(4) yes
C9 C13 C14 120.0(3) yes
C5 C14 C10 122.8(4) yes
C5 C14 C13 119.2(3) yes
C10 C14 C13 118.0(4) yes
N1 C15 C16 121.0(4) yes
N1 C15 C20 120.5(4) yes
C16 C15 C20 118.4(5) yes
C15 C16 C17 120.7(4) yes
C16 C17 C18 121.8(4) yes
C1 C18 C17 122.8(4) yes
C1 C18 C19 120.1(4) yes
C17 C18 C19 117.0(4) yes
C18 C19 C20 121.2(4) yes
C15 C20 C19 120.8(5) yes
N2 C21 C22 122.4(3) yes
N2 C21 C26 119.9(4) yes
C22 C21 C26 117.6(5) yes
C21 C22 C23 121.0(4) yes
C22 C23 C24 122.2(4) yes
C5 C24 C23 123.1(4) yes
C5 C24 C25 120.6(3) yes
C23 C24 C25 116.3(4) yes
C24 C25 C26 121.9(3) yes
C21 C26 C25 121.1(4) yes
C15 N1 H29A 119.996 no
C15 N1 H29B 120.003 no
H29A N1 H29B 120.002 no
C21 N2 H4A 120.000 no
C21 N2 H4B 119.997 no
H4A N2 H4B 120.003 no
C1 C2 H2 118.947 no
C3 C2 H2 118.949 no
C2 C3 H3 119.717 no
C4 C3 H3 119.707 no
C3 C4 H4 119.780 no
C12 C4 H4 119.778 no
C5 C6 H6 118.651 no
C7 C6 H6 118.652 no
C6 C7 H7 119.825 no
C8 C7 H7 119.822 no
C7 C8 H8 119.787 no
C13 C8 H8 119.783 no
C11 C9 H9 118.792 no
C13 C9 H9 118.793 no
C12 C10 H5 119.196 no
C14 C10 H5 119.187 no
C15 C16 H16 119.657 no
C17 C16 H16 119.663 no
C16 C17 H17 119.076 no
C18 C17 H17 119.083 no
C18 C19 H19 119.393 no
C20 C19 H19 119.402 no
C15 C20 H20 119.603 no
C19 C20 H20 119.610 no
C21 C22 H22 119.515 no
C23 C22 H22 119.518 no
C22 C23 H23 118.877 no
C24 C23 H23 118.883 no
C24 C25 H25 119.051 no
C26 C25 H25 119.040 no
C21 C26 H26 119.469 no
C25 C26 H26 119.473 no

loop_
_geom_bond_atom_site_label_1
_geom_bond_atom_site_label_2
_geom_bond_distance
_geom_bond_publ_flag
N1 C15 1.402(7) yes
N2 C21 1.388(7) yes
C1 C2 1.392(5) yes
C1 C11 1.442(7) yes
C1 C18 1.481(7) yes
C2 C3 1.412(7) yes
C3 C4 1.358(7) yes
C4 C12 1.430(5) yes
C5 C6 1.374(5) yes
C5 C14 1.449(7) yes
C5 C24 1.473(7) yes
C6 C7 1.408(7) yes
C7 C8 1.355(7) yes
C8 C13 1.419(5) yes
C9 C11 1.395(5) yes
C9 C13 1.400(7) yes
C10 C12 1.409(7) yes
C10 C14 1.405(5) yes
C11 C12 1.433(6) yes
C13 C14 1.430(6) yes
C15 C16 1.387(7) yes
C15 C20 1.380(6) yes
C16 C17 1.377(7) yes
C17 C18 1.392(6) yes
C18 C19 1.394(6) yes
C19 C20 1.391(7) yes
C21 C22 1.385(7) yes
C21 C26 1.397(5) yes
C22 C23 1.382(7) yes
C23 C24 1.389(5) yes
C24 C25 1.401(6) yes
C25 C26 1.374(7) yes
N1 H29A 0.870 no
N1 H29B 0.870 no
N2 H4A 0.870 no
N2 H4B 0.870 no
C2 H2 0.940 no
C3 H3 0.940 no
C4 H4 0.940 no
C6 H6 0.940 no
C7 H7 0.940 no
C8 H8 0.940 no
C9 H9 0.940 no
C10 H5 0.940 no
C16 H16 0.940 no
C17 H17 0.940 no
C19 H19 0.940 no
C20 H20 0.940 no
C22 H22 0.940 no
C23 H23 0.940 no
C25 H25 0.940 no
C26 H26 0.940 no

loop_
_geom_contact_atom_site_label_1
_geom_contact_atom_site_label_2
_geom_contact_distance
_geom_contact_publ_flag
_geom_contact_site_symmetry_2
C1 C4 2.842(7) no .
C2 C12 2.800(7) no .
C2 C19 3.035(6) no .
C3 C11 2.823(5) no .
C5 C8 2.835(7) no .
C6 C13 2.786(7) no .
C6 C25 3.025(7) no .
C7 C14 2.810(5) no .
C9 C10 2.791(7) no .
C9 C17 3.168(7) no .
C9 C18 2.995(7) no .
C10 C23 3.193(7) no .
C10 C24 3.010(7) no .
C11 C14 2.864(7) no .
C11 C17 3.191(7) no .
C12 C13 2.816(5) no .
C14 C23 3.196(7) no .
C15 C18 2.820(7) no .
C16 C19 2.753(6) no .
C17 C20 2.748(7) no .
C21 C24 2.836(7) no .
C22 C25 2.748(5) no .
C23 C26 2.743(7) no .
N1 N2 3.257(6) no 1_454
N1 C7 3.598(6) no 2_665
N2 N1 3.257(6) no 1_656
N2 C4 3.497(5) no 2_657
N2 C8 3.496(5) no 1_556
C2 C10 3.478(5) no 2_656
C3 C10 3.494(5) no 2_656
C3 C14 3.423(5) no 2_656
C4 N2 3.497(5) no 2_657
C4 C11 3.571(5) no 2_656
C4 C12 3.563(5) no 2_656
C6 C9 3.584(5) no 2_666
C7 N1 3.598(6) no 2_665
C8 N2 3.496(5) no 1_554
C8 C13 3.588(5) no 2_666
C8 C14 3.482(5) no 2_666
C9 C6 3.584(5) no 2_666
C10 C2 3.478(5) no 2_656
C10 C3 3.494(5) no 2_656
C11 C4 3.571(5) no 2_656
C12 C4 3.563(5) no 2_656
C12 C12 3.563(5) no 2_656
C13 C8 3.588(5) no 2_666
C13 C13 3.575(5) no 2_666
C14 C3 3.423(5) no 2_656
C14 C8 3.482(5) no 2_666
N1 H16 2.6040 no .
N1 H20 2.5865 no .
N2 H22 2.6169 no .
N2 H26 2.5815 no .
C1 H3 3.2917 no .
C1 H9 2.6570 no .
C1 H17 2.6863 no .
C1 H19 2.6391 no .
C2 H4 3.2546 no .
C2 H19 2.8482 no .
C4 H2 3.2414 no .
C4 H5 2.6253 no .
C5 H5 2.6784 no .
C5 H7 3.2771 no .
C5 H25 2.6460 no .
C5 H23 2.6792 no .
C6 H8 3.2464 no .
C6 H25 2.8337 no .
C8 H6 3.2318 no .
C8 H9 2.6029 no .
C9 H8 2.6257 no .
C9 H17 2.8555 no .
C10 H4 2.6416 no .
C10 H23 2.8925 no .
C11 H2 3.2817 no .
C11 H4 3.3203 no .
C11 H5 3.3063 no .
C11 H17 3.0071 no .
C12 H3 3.2698 no .
C12 H9 3.2723 no .
C13 H5 3.2811 no .
C13 H7 3.2577 no .
C14 H6 3.2676 no .
C14 H8 3.3091 no .
C14 H9 3.2936 no .
C14 H23 3.0150 no .
C15 H17 3.2432 no .
C15 H19 3.2509 no .
C16 H9 3.5823 no .
C16 H20 3.2288 no .
C16 H29A 3.2064 no .
C16 H29B 2.5888 no .
C17 H9 2.5683 no .
C17 H19 3.2295 no .
C18 H2 2.6155 no .
C18 H9 2.6557 no .
C18 H16 3.2619 no .
C18 H20 3.2683 no .
C19 H2 2.8175 no .
C19 H17 3.2278 no .
C20 H16 3.2281 no .
C20 H29A 2.5744 no .
C20 H29B 3.1958 no .
C21 H25 3.2537 no .
C21 H23 3.2466 no .
C22 H4A 2.5994 no .
C22 H4B 3.2062 no .
C22 H26 3.2310 no .
C23 H5 2.6137 no .
C23 H25 3.2227 no .
C24 H5 2.6828 no .
C24 H6 2.5899 no .
C24 H22 3.2651 no .
C24 H26 3.2675 no .
C25 H6 2.7887 no .
C25 H23 3.2237 no .
C26 H4A 3.1950 no .
C26 H4B 2.5620 no .
C26 H22 3.2331 no .
H2 H3 2.3329 no .
H2 H19 2.5498 no .
H3 H4 2.2903 no .
H4A H22 2.4626 no .
H4A H26 3.4439 no .
H4B H22 3.4765 no .
H4B H26 2.4036 no .
H4 H5 2.4561 no .
H5 H23 2.4015 no .
H6 H7 2.3262 no .
H6 H25 2.5039 no .
H7 H8 2.2897 no .
H8 H9 2.4328 no .
H9 H17 2.3373 no .
H25 H26 2.2932 no .
H17 H16 2.2994 no .
H19 H20 2.3170 no .
H16 H29A 3.4649 no .
H16 H29B 2.4402 no .
H22 H23 2.2996 no .
H20 H29A 2.4185 no .
H20 H29B 3.4480 no .
N1 H4B 2.4971 no 1_454
N1 H4 3.4087 no 1_554
N1 H5 3.4197 no 1_554
N1 H7 2.9234 no 2_665
N1 H8 3.0809 no 2_665
N1 H23 3.2666 no 1_554
N1 H26 3.2559 no 1_454
N2 H3 3.0931 no 2_657
N2 H4 2.7733 no 2_657
N2 H8 3.2377 no 1_556
N2 H9 3.4011 no 1_556
N2 H20 2.8558 no 2_656
N2 H29A 3.0663 no 1_656
N2 H29B 3.2931 no 1_656
C1 H5 3.5466 no 2_656
C1 H25 3.0669 no 1_455
C1 H26 3.4043 no 1_455
C2 H2 3.2045 no 2_556
C2 H5 3.4403 no 2_656
C2 H25 3.2616 no 1_455
C2 H26 3.1602 no 1_455
C3 H4A 3.2283 no 2_657
C3 H4B 3.4255 no 2_657
C3 H26 3.0774 no 1_455
C4 H4A 3.0172 no 2_657
C4 H4B 3.4888 no 2_657
C4 H20 3.5461 no 1_556
C4 H26 3.2356 no 1_455
C4 H29A 2.8812 no 1_556
C5 H2 3.5735 no 2_656
C5 H9 3.5880 no 2_666
C5 H17 3.2642 no 2_666
C6 H9 3.5887 no 2_666
C6 H25 3.5318 no 2_766
C6 H17 2.8870 no 2_666
C6 H16 3.4323 no 1_655
C7 H16 3.2779 no 1_655
C7 H26 3.3383 no 2_766
C7 H29B 2.9887 no 2_665
C8 H4A 2.9783 no 1_554
C8 H23 3.4952 no 2_666
C8 H29B 3.0716 no 2_665
C9 H4A 2.8312 no 1_554
C9 H4 3.5343 no 2_656
C9 H22 3.3822 no 1_554
C10 H29A 3.3274 no 1_556
C11 H4 3.5141 no 2_656
C11 H26 3.5596 no 1_455
C12 H26 3.4837 no 1_455
C12 H29A 3.1737 no 1_556
C13 H3 3.4214 no 2_656
C13 H4A 3.0117 no 1_554
C14 H3 3.3504 no 2_656
C14 H8 3.4558 no 2_666
C15 H3 3.2637 no 2_556
C15 H4B 3.2959 no 1_454
C15 H22 3.4604 no 1_554
C15 H23 3.2102 no 1_554
C16 H6 3.4335 no 1_455
C16 H7 3.5225 no 1_455
C16 H22 3.2229 no 1_554
C16 H23 3.4836 no 1_554
C17 H6 3.3460 no 1_455
C17 H6 3.3293 no 2_666
C17 H25 2.8732 no 1_455
C17 H22 3.1539 no 1_554
C18 H2 3.4597 no 2_556
C18 H25 3.0814 no 1_455
C18 H22 3.3218 no 1_554
C19 H2 3.4251 no 2_556
C19 H22 3.5101 no 1_554
C20 H3 3.1998 no 2_556
C20 H4 3.5164 no 1_554
C20 H22 3.5750 no 1_554
C21 H19 3.1754 no 2_656
C21 H16 3.1964 no 2_666
C21 H20 2.9497 no 2_656
C22 H9 3.3950 no 1_556
C22 H19 3.2395 no 2_656
C22 H16 3.2841 no 2_666
C22 H20 3.5473 no 2_656
C23 H8 3.5667 no 2_666
C23 H17 3.5077 no 2_666
C23 H19 3.1819 no 2_656
C23 H16 3.4689 no 2_666
C24 H2 3.4994 no 2_656
C24 H17 3.1538 no 2_666
C24 H19 3.0548 no 2_656
C24 H16 3.5981 no 2_666
C25 H2 3.2066 no 2_656
C25 H6 3.0915 no 2_766
C25 H7 3.5040 no 2_766
C25 H17 3.4905 no 1_655
C25 H17 3.5560 no 2_666
C25 H19 2.9406 no 2_656
C25 H16 3.4847 no 2_666
C26 H6 3.5006 no 2_766
C26 H7 2.9341 no 2_766
C26 H19 3.0039 no 2_656
C26 H16 3.2957 no 2_666
C26 H20 3.2930 no 2_656
C26 H29A 3.4225 no 1_656
H2 C2 3.2045 no 2_556
H2 C5 3.5735 no 2_656
H2 C18 3.4597 no 2_556
H2 C19 3.4251 no 2_556
H2 C24 3.4994 no 2_656
H2 C25 3.2066 no 2_656
H2 H2 2.4531 no 2_556
H2 H25 3.3209 no 1_455
H2 H25 2.9284 no 2_656
H2 H19 3.5481 no 2_556
H2 H26 3.5820 no 1_455
H3 N2 3.0931 no 2_657
H3 C13 3.4214 no 2_656
H3 C14 3.3504 no 2_656
H3 C15 3.2637 no 2_556
H3 C20 3.1998 no 2_556
H3 H4A 2.7726 no 2_657
H3 H4B 2.7582 no 2_657
H3 H20 3.4010 no 2_556
H3 H26 3.4550 no 1_455
H4A C3 3.2283 no 2_657
H4A C4 3.0172 no 2_657
H4A C8 2.9783 no 1_556
H4A C9 2.8312 no 1_556
H4A C13 3.0117 no 1_556
H4A H3 2.7726 no 2_657
H4A H4 2.3409 no 2_657
H4A H8 2.8279 no 1_556
H4A H9 2.6446 no 1_556
H4A H20 3.1240 no 2_656
H4B N1 2.4971 no 1_656
H4B C3 3.4255 no 2_657
H4B C4 3.4888 no 2_657
H4B C15 3.2959 no 1_656
H4B H3 2.7582 no 2_657
H4B H4 2.8891 no 2_657
H4B H20 2.9887 no 2_656
H4B H29A 2.2576 no 1_656
H4B H29B 2.6899 no 1_656
H4 N1 3.4087 no 1_556
H4 N2 2.7733 no 2_657
H4 C9 3.5343 no 2_656
H4 C11 3.5141 no 2_656
H4 C20 3.5164 no 1_556
H4 H4A 2.3409 no 2_657
H4 H4B 2.8891 no 2_657
H4 H20 2.7199 no 1_556
H4 H29A 2.6612 no 1_556
H5 N1 3.4197 no 1_556
H5 C1 3.5466 no 2_656
H5 C2 3.4403 no 2_656
H5 H19 2.8821 no 2_656
H5 H20 3.4997 no 1_556
H5 H29A 3.1247 no 1_556
H6 C16 3.4335 no 1_655
H6 C17 3.3460 no 1_655
H6 C17 3.3293 no 2_666
H6 C25 3.0915 no 2_766
H6 C26 3.5006 no 2_766
H6 H6 2.6981 no 2_766
H6 H25 2.7557 no 2_766
H6 H17 2.9804 no 1_655
H6 H17 2.4271 no 2_666
H6 H16 3.1567 no 1_655
H6 H26 3.4828 no 2_766
H7 N1 2.9234 no 2_665
H7 C16 3.5225 no 1_655
H7 C25 3.5040 no 2_766
H7 C26 2.9341 no 2_766
H7 H25 3.5472 no 2_766
H7 H16 2.8831 no 1_655
H7 H26 2.5484 no 2_766
H7 H29A 2.9045 no 2_665
H7 H29B 2.3383 no 2_665
H8 N1 3.0809 no 2_665
H8 N2 3.2377 no 1_554
H8 C14 3.4558 no 2_666
H8 C23 3.5667 no 2_666
H8 H4A 2.8279 no 1_554
H8 H22 3.4685 no 1_554
H8 H23 2.7220 no 2_666
H8 H29A 3.4555 no 2_665
H8 H29B 2.5140 no 2_665
H9 N2 3.4011 no 1_554
H9 C5 3.5880 no 2_666
H9 C6 3.5887 no 2_666
H9 C22 3.3950 no 1_554
H9 H4A 2.6446 no 1_554
H9 H22 2.5652 no 1_554
H9 H23 3.3941 no 2_666
H25 C1 3.0669 no 1_655
H25 C2 3.2616 no 1_655
H25 C6 3.5318 no 2_766
H25 C17 2.8732 no 1_655
H25 C18 3.0814 no 1_655
H25 H2 3.3209 no 1_655
H25 H2 2.9284 no 2_656
H25 H6 2.7557 no 2_766
H25 H7 3.5472 no 2_766
H25 H17 2.6123 no 1_655
H25 H19 3.3882 no 2_656
H17 C5 3.2642 no 2_666
H17 C6 2.8870 no 2_666
H17 C23 3.5077 no 2_666
H17 C24 3.1538 no 2_666
H17 C25 3.4905 no 1_455
H17 C25 3.5560 no 2_666
H17 H6 2.9804 no 1_455
H17 H6 2.4271 no 2_666
H17 H25 2.6123 no 1_455
H17 H22 3.5278 no 1_554
H19 C21 3.1754 no 2_656
H19 C22 3.2395 no 2_656
H19 C23 3.1819 no 2_656
H19 C24 3.0548 no 2_656
H19 C25 2.9406 no 2_656
H19 C26 3.0039 no 2_656
H19 H2 3.5481 no 2_556
H19 H5 2.8821 no 2_656
H19 H25 3.3882 no 2_656
H19 H26 3.4775 no 2_656
H16 C6 3.4323 no 1_455
H16 C7 3.2779 no 1_455
H16 C21 3.1964 no 2_666
H16 C22 3.2841 no 2_666
H16 C23 3.4689 no 2_666
H16 C24 3.5981 no 2_666
H16 C25 3.4847 no 2_666
H16 C26 3.2957 no 2_666
H16 H6 3.1567 no 1_455
H16 H7 2.8831 no 1_455
H16 H23 3.5826 no 1_554
H22 C9 3.3822 no 1_556
H22 C15 3.4604 no 1_556
H22 C16 3.2229 no 1_556
H22 C17 3.1539 no 1_556
H22 C18 3.3218 no 1_556
H22 C19 3.5101 no 1_556
H22 C20 3.5750 no 1_556
H22 H8 3.4685 no 1_556
H22 H9 2.5652 no 1_556
H22 H17 3.5278 no 1_556
H23 N1 3.2666 no 1_556
H23 C8 3.4952 no 2_666
H23 C15 3.2102 no 1_556
H23 C16 3.4836 no 1_556
H23 H8 2.7220 no 2_666
H23 H9 3.3941 no 2_666
H23 H16 3.5826 no 1_556
H23 H29A 3.5922 no 1_556
H23 H29B 3.3760 no 1_556
H20 N2 2.8558 no 2_656
H20 C4 3.5461 no 1_554
H20 C21 2.9497 no 2_656
H20 C22 3.5473 no 2_656
H20 C26 3.2930 no 2_656
H20 H3 3.4010 no 2_556
H20 H4A 3.1240 no 2_656
H20 H4B 2.9887 no 2_656
H20 H4 2.7199 no 1_554
H20 H5 3.4997 no 1_554
H20 H26 3.4174 no 2_656
H26 N1 3.2559 no 1_656
H26 C1 3.4043 no 1_655
H26 C2 3.1602 no 1_655
H26 C3 3.0774 no 1_655
H26 C4 3.2356 no 1_655
H26 C7 3.3383 no 2_766
H26 C11 3.5596 no 1_655
H26 C12 3.4837 no 1_655
H26 H2 3.5820 no 1_655
H26 H3 3.4550 no 1_655
H26 H6 3.4828 no 2_766
H26 H7 2.5484 no 2_766
H26 H19 3.4775 no 2_656
H26 H20 3.4174 no 2_656
H26 H29A 2.6678 no 1_656
H26 H29B 3.2426 no 1_656
H29A N2 3.0663 no 1_454
H29A C4 2.8812 no 1_554
H29A C10 3.3274 no 1_554
H29A C12 3.1737 no 1_554
H29A C26 3.4225 no 1_454
H29A H4B 2.2576 no 1_454
H29A H4 2.6612 no 1_554
H29A H5 3.1247 no 1_554
H29A H7 2.9045 no 2_665
H29A H8 3.4555 no 2_665
H29A H23 3.5922 no 1_554
H29A H26 2.6678 no 1_454
H29B N2 3.2931 no 1_454
H29B C7 2.9887 no 2_665
H29B C8 3.0716 no 2_665
H29B H4B 2.6899 no 1_454
H29B H7 2.3383 no 2_665
H29B H8 2.5140 no 2_665
H29B H23 3.3760 no 1_554
H29B H26 3.2426 no 1_454

loop_
_geom_torsion_atom_site_label_1
_geom_torsion_atom_site_label_2
_geom_torsion_atom_site_label_3
_geom_torsion_atom_site_label_4
_geom_torsion
_geom_torsion_publ_flag
C2 C1 C11 C9 175.7(3) no
C2 C1 C11 C12 -0.5(5) no
C11 C1 C2 C3 1.0(5) no
C2 C1 C18 C17 128.2(4) no
C2 C1 C18 C19 -49.3(5) no
C18 C1 C2 C3 -179.4(3) no
C11 C1 C18 C17 -52.4(5) no
C11 C1 C18 C19 130.2(4) no
C18 C1 C11 C9 -3.8(5) no
C18 C1 C11 C12 180.0(3) no
C1 C2 C3 C4 -0.6(5) no
C2 C3 C4 C12 -0.4(5) no
C3 C4 C12 C10 -176.6(3) no
C3 C4 C12 C11 0.9(5) no
C6 C5 C14 C10 173.1(3) no
C6 C5 C14 C13 -4.2(5) no
C14 C5 C6 C7 3.5(5) no
C6 C5 C24 C23 129.5(4) no
C6 C5 C24 C25 -48.1(5) no
C24 C5 C6 C7 -178.5(3) no
C14 C5 C24 C23 -52.6(5) no
C14 C5 C24 C25 129.8(4) no
C24 C5 C14 C10 -4.8(5) no
C24 C5 C14 C13 177.9(3) no
C5 C6 C7 C8 0.1(5) no
C6 C7 C8 C13 -3.1(5) no
C7 C8 C13 C9 -173.8(3) no
C7 C8 C13 C14 2.2(5) no
C11 C9 C13 C8 175.2(3) no
C11 C9 C13 C14 -0.8(5) no
C13 C9 C11 C1 -175.9(3) no
C13 C9 C11 C12 0.4(5) no
C12 C10 C14 C5 -176.4(3) no
C12 C10 C14 C13 1.0(5) no
C14 C10 C12 C4 176.1(3) no
C14 C10 C12 C11 -1.4(5) no
C1 C11 C12 C4 -0.4(5) no
C1 C11 C12 C10 177.1(3) no
C9 C11 C12 C4 -176.9(3) no
C9 C11 C12 C10 0.7(5) no
C8 C13 C14 C5 1.5(5) no
C8 C13 C14 C10 -176.0(3) no
C9 C13 C14 C5 177.5(3) no
C9 C13 C14 C10 0.1(5) no
N1 C15 C16 C17 176.4(3) no
N1 C15 C20 C19 -176.6(3) no
C16 C15 C20 C19 1.3(5) no
C20 C15 C16 C17 -1.5(5) no
C15 C16 C17 C18 0.8(5) no
C16 C17 C18 C1 -177.5(3) no
C16 C17 C18 C19 0.1(5) no
C1 C18 C19 C20 177.3(3) no
C17 C18 C19 C20 -0.3(5) no
C18 C19 C20 C15 -0.4(6) no
N2 C21 C22 C23 -177.5(4) no
N2 C21 C26 C25 177.3(3) no
C22 C21 C26 C25 0.5(6) no
C26 C21 C22 C23 -0.7(6) no
C21 C22 C23 C24 0.7(6) no
C22 C23 C24 C5 -178.2(4) no
C22 C23 C24 C25 -0.4(6) no
C5 C24 C25 C26 178.0(3) no
C23 C24 C25 C26 0.2(5) no
C24 C25 C26 C21 -0.2(6) no
